data_2227170
loop_
_publ_author_name
'Zheng, Xing-Liang'
'Jiang, Ning-Fei'

_publ_section_title
;
 (9<i>S</i>,13<i>R</i>,14<i>S</i>)-7,8-Didehydro-4-(4-iodobenzyloxy)-3,7-dimethoxy-17-methylmorphinan-6-one
 monohydrate
;
_journal_coeditor_code BH2309
_journal_issue 11
_journal_name_full 'Acta Crystallographica Section E'
_journal_page_first o2817
_journal_paper_doi 10.1107/S1600536810040286
_journal_volume 66
_journal_year 2010
_chemical_formula_iupac 'C26 H28 I N O4, H2 O'
_chemical_formula_moiety 'C26 H28 I N O4, H2 O'
_chemical_formula_sum 'C26 H30 I N O5'
_chemical_formula_weight 563.41
_chemical_melting_point 412
_chemical_name_systematic
;
(9<i>S</i>,13<i>R</i>,14<i>S</i>)-7,8-Didehydro-4-(4-iodobenzyloxy)-3,7-
dimethoxy-17-methylmorphinan-6-one monohydrate
;
_space_group_IT_number 4
_symmetry_cell_setting monoclinic
_symmetry_space_group_name_Hall 'P 2yb'
_symmetry_space_group_name_H-M 'P 1 21 1'
_atom_sites_solution_hydrogens geom
_atom_sites_solution_primary direct
_atom_sites_solution_secondary difmap
_cell_angle_alpha 90.00
_cell_angle_beta 91.432(2)
_cell_angle_gamma 90.00
_cell_formula_units_Z 2
_cell_length_a 8.9005(8)
_cell_length_b 14.9221(14)
_cell_length_c 9.2426(9)
_cell_measurement_reflns_used 4522
_cell_measurement_temperature 293(2)
_cell_measurement_theta_max 56.406
_cell_measurement_theta_min 4.578
_cell_volume 1227.2(2)
_computing_cell_refinement 'SAINT (Bruker, 2000)'
_computing_data_collection 'SMART (Bruker, 2000)'
_computing_data_reduction 'SAINT (Bruker, 2000)'
_computing_molecular_graphics 'SHELXTL (Sheldrick, 2008)'
_computing_publication_material 'SHELXTL (Sheldrick, 2008)'
_computing_structure_refinement 'SHELXL97 (Sheldrick, 2008)'
_computing_structure_solution 'SHELXS97 (Sheldrick, 2008)'
_diffrn_ambient_temperature 293(2)
_diffrn_measured_fraction_theta_full 0.995
_diffrn_measured_fraction_theta_max 0.995
_diffrn_measurement_device_type 'Bruker SMART APEX CCD area-detector'
_diffrn_measurement_method '\f and \w scans'
_diffrn_radiation_monochromator graphite
_diffrn_radiation_source 'fine-focus sealed tube'
_diffrn_radiation_type MoK\a
_diffrn_radiation_wavelength 0.71073
_diffrn_reflns_av_R_equivalents 0.0378
_diffrn_reflns_av_sigmaI/netI 0.0378
_diffrn_reflns_limit_h_max 11
_diffrn_reflns_limit_h_min -6
_diffrn_reflns_limit_k_max 19
_diffrn_reflns_limit_k_min -18
_diffrn_reflns_limit_l_max 11
_diffrn_reflns_limit_l_min -11
_diffrn_reflns_number 7231
_diffrn_reflns_theta_full 27.00
_diffrn_reflns_theta_max 27.00
_diffrn_reflns_theta_min 2.20
_exptl_absorpt_coefficient_mu 1.341
_exptl_absorpt_correction_T_max 1.0000
_exptl_absorpt_correction_T_min 0.4821
_exptl_absorpt_correction_type multi-scan
_exptl_absorpt_process_details '(SADABS; Bruker, 2000'
_exptl_crystal_colour colourless
_exptl_crystal_density_diffrn 1.525
_exptl_crystal_density_method 'not measured'
_exptl_crystal_description prismatic
_exptl_crystal_F_000 572
_exptl_crystal_size_max 0.307
_exptl_crystal_size_mid 0.295
_exptl_crystal_size_min 0.233
_refine_diff_density_max 0.983
_refine_diff_density_min -0.492
_refine_ls_abs_structure_details 'Flack (1983), 2311 Friedel pairs'
_refine_ls_abs_structure_Flack -0.016(17)
_refine_ls_extinction_method none
_refine_ls_goodness_of_fit_ref 1.066
_refine_ls_hydrogen_treatment mixed
_refine_ls_matrix_type full
_refine_ls_number_constraints 0
_refine_ls_number_parameters 309
_refine_ls_number_reflns 5047
_refine_ls_number_restraints 4
_refine_ls_restrained_S_all 1.065
_refine_ls_R_factor_all 0.0375
_refine_ls_R_factor_gt 0.0360
_refine_ls_shift/su_max 0.004
_refine_ls_shift/su_mean 0.000
_refine_ls_structure_factor_coef Fsqd
_refine_ls_weighting_details 'calc w=1/[\s^2^(Fo^2^)+(0.0485P)^2^+0.0909P] where P=(Fo^2^+2Fc^2^)/3'
_refine_ls_weighting_scheme calc
_refine_ls_wR_factor_gt 0.0862
_refine_ls_wR_factor_ref 0.0872
_reflns_number_gt 4844
_reflns_number_total 5047
_reflns_threshold_expression I>2\s(I)
_cod_data_source_file bh2309.cif
_cod_data_source_block I
_cod_original_sg_symbol_H-M 'P 21'
_cod_database_code 2227170
_cod_database_fobs_code 2227170

loop_
_symmetry_equiv_pos_as_xyz
'x, y, z'
'-x, y+1/2, -z'

loop_
_atom_site_type_symbol
_atom_site_label
_atom_site_fract_x
_atom_site_fract_y
_atom_site_fract_z
_atom_site_U_iso_or_equiv
_atom_site_adp_type
_atom_site_calc_flag
_atom_site_refinement_flags
_atom_site_occupancy
_atom_site_disorder_assembly
_atom_site_disorder_group
I I1 1.01684(3) 1.24508(2) 0.40697(3) 0.05793(10) Uani d . 1 . .
N N1 0.7186(4) 0.5021(2) 0.1708(4) 0.0481(8) Uani d . 1 . .
O O1 0.3354(3) 0.90402(19) 0.2691(3) 0.0528(7) Uani d . 1 . .
O O2 0.6158(3) 0.86212(17) 0.2123(2) 0.0381(5) Uani d . 1 . .
O O3 0.7304(3) 0.86778(19) -0.1786(3) 0.0532(7) Uani d . 1 . .
O O4 0.5676(3) 0.7548(3) -0.3349(3) 0.0504(7) Uani d . 1 . .
O O5 0.9701(6) 0.9909(3) 0.9213(6) 0.0898(14) Uani d D 1 . .
C C1 0.2856(4) 0.6717(3) 0.1460(5) 0.0474(9) Uani d . 1 . .
H H1 0.2104 0.6290 0.1330 0.057 Uiso calc R 1 . .
C C2 0.2469(4) 0.7561(4) 0.1937(4) 0.0497(10) Uani d . 1 . .
H H2 0.1469 0.7705 0.2092 0.060 Uiso calc R 1 . .
C C3 0.3580(4) 0.8183(3) 0.2179(4) 0.0412(8) Uani d . 1 . .
C C4 0.5086(4) 0.7971(2) 0.1890(4) 0.0342(7) Uani d . 1 . .
C C5 0.7896(4) 0.7650(2) 0.0106(4) 0.0386(8) Uani d . 1 . .
H H5A 0.7968 0.8164 0.0745 0.046 Uiso calc R 1 . .
H H5B 0.8910 0.7451 -0.0082 0.046 Uiso calc R 1 . .
C C6 0.7159(4) 0.7938(2) -0.1298(4) 0.0392(8) Uani d . 1 . .
C C7 0.6302(4) 0.7238(2) -0.2098(4) 0.0381(8) Uani d . 1 . .
C C8 0.6280(4) 0.6389(2) -0.1618(4) 0.0407(8) Uani d . 1 . .
H H8 0.5790 0.5955 -0.2178 0.049 Uiso calc R 1 . .
C C9 0.6273(4) 0.5306(2) 0.0456(4) 0.0422(8) Uani d . 1 . .
H H10 0.6290 0.4820 -0.0256 0.051 Uiso calc R 1 . .
C C10 0.4626(4) 0.5535(3) 0.0708(4) 0.0471(9) Uani d . 1 . .
H H11A 0.4055 0.5417 -0.0179 0.056 Uiso calc R 1 . .
H H11B 0.4254 0.5133 0.1443 0.056 Uiso calc R 1 . .
C C11 0.4318(4) 0.6484(3) 0.1170(4) 0.0382(7) Uani d . 1 . .
C C12 0.5457(4) 0.7138(2) 0.1318(4) 0.0314(7) Uani d . 1 . .
C C13 0.7065(4) 0.6896(2) 0.0881(4) 0.0348(7) Uani d . 1 . .
C C14 0.7012(4) 0.6117(2) -0.0221(4) 0.0364(7) Uani d . 1 . .
H H9 0.8053 0.5952 -0.0422 0.044 Uiso calc R 1 . .
C C15 0.7966(4) 0.6576(3) 0.2203(4) 0.0442(8) Uani d . 1 . .
H H15A 0.8999 0.6473 0.1937 0.053 Uiso calc R 1 . .
H H15B 0.7967 0.7041 0.2938 0.053 Uiso calc R 1 . .
C C16 0.7328(5) 0.5722(3) 0.2826(4) 0.0494(9) Uani d . 1 . .
H H16A 0.7982 0.5511 0.3610 0.059 Uiso calc R 1 . .
H H16B 0.6349 0.5844 0.3218 0.059 Uiso calc R 1 . .
C C17 0.6656(6) 0.4173(4) 0.2330(6) 0.0710(14) Uani d . 1 . .
H H17A 0.5684 0.4262 0.2734 0.107 Uiso calc R 1 . .
H H17B 0.7352 0.3979 0.3077 0.107 Uiso calc R 1 . .
H H17C 0.6588 0.3725 0.1586 0.107 Uiso calc R 1 . .
C C18 0.6493(5) 0.8804(3) 0.3618(4) 0.0435(8) Uani d . 1 . .
H H18A 0.7019 0.8299 0.4057 0.052 Uiso calc R 1 . .
H H18B 0.5571 0.8900 0.4132 0.052 Uiso calc R 1 . .
C C19 0.7461(4) 0.9628(2) 0.3707(4) 0.0369(7) Uani d . 1 . .
C C20 0.7795(5) 0.9999(3) 0.5060(4) 0.0464(9) Uani d . 1 . .
H H20 0.7478 0.9713 0.5892 0.056 Uiso calc R 1 . .
C C21 0.8598(5) 1.0793(3) 0.5171(4) 0.0479(9) Uani d . 1 . .
H H21 0.8808 1.1045 0.6074 0.057 Uiso calc R 1 . .
C C22 0.9082(4) 1.1204(3) 0.3940(4) 0.0410(8) Uani d . 1 . .
C C23 0.8819(4) 1.0833(3) 0.2597(4) 0.0443(9) Uani d . 1 . .
H H23 0.9172 1.1110 0.1771 0.053 Uiso calc R 1 . .
C C24 0.8021(4) 1.0042(3) 0.2494(4) 0.0398(8) Uani d . 1 . .
H H24 0.7855 0.9781 0.1590 0.048 Uiso calc R 1 . .
C C25 0.4769(6) 0.6931(5) -0.4172(5) 0.0738(16) Uani d . 1 . .
H H25A 0.5393 0.6463 -0.4539 0.111 Uiso calc R 1 . .
H H25B 0.4285 0.7241 -0.4966 0.111 Uiso calc R 1 . .
H H25C 0.4022 0.6677 -0.3564 0.111 Uiso calc R 1 . .
C C26 0.1839(6) 0.9304(4) 0.2891(7) 0.0756(16) Uani d . 1 . .
H H26A 0.1239 0.9135 0.2058 0.113 Uiso calc R 1 . .
H H26B 0.1794 0.9942 0.3016 0.113 Uiso calc R 1 . .
H H26C 0.1461 0.9014 0.3735 0.113 Uiso calc R 1 . .
H H5C 0.913(6) 0.954(4) 0.879(7) 0.10(2) Uiso d D 1 . .
H H5D 1.060(5) 0.976(7) 0.937(14) 0.11(2) Uiso d D 1 . .

loop_
_atom_site_aniso_label
_atom_site_aniso_U_11
_atom_site_aniso_U_22
_atom_site_aniso_U_33
_atom_site_aniso_U_12
_atom_site_aniso_U_13
_atom_site_aniso_U_23
I1 0.05580(15) 0.06209(16) 0.05586(15) -0.02060(14) 0.00072(10) -0.00469(15)
N1 0.0504(19) 0.0413(17) 0.0528(19) 0.0021(14) 0.0037(15) 0.0087(14)
O1 0.0508(16) 0.0474(16) 0.0610(17) 0.0130(12) 0.0148(13) 0.0009(13)
O2 0.0438(14) 0.0384(13) 0.0321(11) -0.0044(10) 0.0006(10) -0.0043(10)
O3 0.0535(17) 0.0367(15) 0.0698(18) -0.0028(12) 0.0062(14) 0.0022(13)
O4 0.0530(14) 0.0547(19) 0.0433(12) -0.0036(16) -0.0010(10) 0.0055(15)
O5 0.072(3) 0.088(3) 0.111(3) -0.028(2) 0.029(2) -0.041(3)
C1 0.0345(18) 0.057(3) 0.051(2) -0.0086(17) 0.0049(17) 0.0091(18)
C2 0.0323(15) 0.061(3) 0.056(2) 0.0032(19) 0.0095(14) 0.003(2)
C3 0.0401(19) 0.047(2) 0.0368(18) 0.0065(16) 0.0071(15) 0.0082(15)
C4 0.0339(18) 0.0390(19) 0.0299(17) -0.0021(14) 0.0027(14) 0.0023(14)
C5 0.0313(15) 0.039(2) 0.0459(17) -0.0061(13) 0.0084(13) -0.0071(13)
C6 0.0322(17) 0.0351(19) 0.051(2) -0.0019(14) 0.0151(15) -0.0063(15)
C7 0.0383(16) 0.042(2) 0.0345(16) -0.0025(13) 0.0064(13) -0.0022(13)
C8 0.046(2) 0.0396(19) 0.0372(18) -0.0082(16) 0.0044(15) -0.0095(15)
C9 0.049(2) 0.039(2) 0.0388(18) -0.0050(16) 0.0037(16) -0.0026(14)
C10 0.049(2) 0.042(2) 0.050(2) -0.0103(16) -0.0032(17) 0.0006(16)
C11 0.0362(17) 0.0435(19) 0.0349(17) -0.0070(15) -0.0007(13) 0.0034(14)
C12 0.0296(16) 0.0366(18) 0.0279(16) -0.0020(12) -0.0014(13) 0.0027(12)
C13 0.0327(16) 0.0387(18) 0.0330(16) -0.0015(13) 0.0019(13) -0.0044(14)
C14 0.0392(19) 0.0327(18) 0.0376(17) -0.0018(14) 0.0065(14) -0.0045(13)
C15 0.0372(18) 0.052(2) 0.044(2) 0.0054(16) -0.0039(15) -0.0057(16)
C16 0.047(2) 0.059(3) 0.042(2) 0.0088(18) -0.0034(17) 0.0075(18)
C17 0.080(4) 0.054(3) 0.079(3) -0.002(2) 0.002(3) 0.024(2)
C18 0.054(2) 0.040(2) 0.0365(18) 0.0025(17) -0.0015(16) 0.0011(14)
C19 0.0350(17) 0.0387(18) 0.0369(18) 0.0058(14) -0.0029(14) 0.0005(14)
C20 0.055(2) 0.051(2) 0.0335(18) -0.0047(18) 0.0038(16) 0.0015(16)
C21 0.050(2) 0.064(3) 0.0301(17) -0.0084(18) 0.0003(15) -0.0069(16)
C22 0.0321(17) 0.048(2) 0.0431(19) -0.0019(15) 0.0014(14) -0.0044(15)
C23 0.0392(19) 0.060(2) 0.0335(18) -0.0021(17) 0.0041(14) 0.0028(16)
C24 0.0414(19) 0.049(2) 0.0295(16) 0.0028(16) -0.0013(14) -0.0054(14)
C25 0.084(4) 0.092(4) 0.044(3) -0.024(3) -0.017(3) 0.009(2)
C26 0.063(3) 0.065(3) 0.100(4) 0.023(2) 0.036(3) 0.007(3)

loop_
_atom_type_symbol
_atom_type_description
_atom_type_scat_dispersion_real
_atom_type_scat_dispersion_imag
_atom_type_scat_source
C C 0.0033 0.0016 'International Tables Vol C Tables 4.2.6.8 and 6.1.1.4'
H H 0.0000 0.0000 'International Tables Vol C Tables 4.2.6.8 and 6.1.1.4'
N N 0.0061 0.0033 'International Tables Vol C Tables 4.2.6.8 and 6.1.1.4'
O O 0.0106 0.0060 'International Tables Vol C Tables 4.2.6.8 and 6.1.1.4'
I I -0.4742 1.8119 'International Tables Vol C Tables 4.2.6.8 and 6.1.1.4'

loop_
_geom_angle_atom_site_label_1
_geom_angle_atom_site_label_2
_geom_angle_atom_site_label_3
_geom_angle_site_symmetry_1
_geom_angle_site_symmetry_3
_geom_angle
_geom_angle_publ_flag
C9 N1 C17 . . 112.5(4) ?
C9 N1 C16 . . 112.6(3) ?
C17 N1 C16 . . 111.0(4) ?
C3 O1 C26 . . 116.6(4) ?
C4 O2 C18 . . 114.4(3) ?
C7 O4 C25 . . 116.7(4) ?
H5C O5 H5D . . 118(5) ?
C11 C1 C2 . . 122.4(4) ?
C11 C1 H1 . . 118.8 ?
C2 C1 H1 . . 118.8 ?
C3 C2 C1 . . 119.0(3) ?
C3 C2 H2 . . 120.5 ?
C1 C2 H2 . . 120.5 ?
C2 C3 O1 . . 124.9(4) ?
C2 C3 C4 . . 120.2(4) ?
O1 C3 C4 . . 114.9(4) ?
O2 C4 C12 . . 121.3(3) ?
O2 C4 C3 . . 118.1(3) ?
C12 C4 C3 . . 120.5(4) ?
C6 C5 C13 . . 114.1(3) ?
C6 C5 H5A . . 108.7 ?
C13 C5 H5A . . 108.7 ?
C6 C5 H5B . . 108.7 ?
C13 C5 H5B . . 108.7 ?
H5A C5 H5B . . 107.6 ?
O3 C6 C7 . . 121.3(4) ?
O3 C6 C5 . . 122.6(3) ?
C7 C6 C5 . . 116.0(3) ?
C8 C7 O4 . . 126.6(3) ?
C8 C7 C6 . . 120.8(3) ?
O4 C7 C6 . . 112.5(3) ?
C7 C8 C14 . . 122.3(3) ?
C7 C8 H8 . . 118.8 ?
C14 C8 H8 . . 118.8 ?
N1 C9 C14 . . 108.7(3) ?
N1 C9 C10 . . 117.5(3) ?
C14 C9 C10 . . 108.2(3) ?
N1 C9 H10 . . 107.4 ?
C14 C9 H10 . . 107.4 ?
C10 C9 H10 . . 107.4 ?
C11 C10 C9 . . 115.8(3) ?
C11 C10 H11A . . 108.3 ?
C9 C10 H11A . . 108.3 ?
C11 C10 H11B . . 108.3 ?
C9 C10 H11B . . 108.3 ?
H11A C10 H11B . . 107.4 ?
C1 C11 C12 . . 119.0(4) ?
C1 C11 C10 . . 118.1(3) ?
C12 C11 C10 . . 122.9(3) ?
C4 C12 C11 . . 118.5(3) ?
C4 C12 C13 . . 122.6(3) ?
C11 C12 C13 . . 118.8(3) ?
C15 C13 C5 . . 110.8(3) ?
C15 C13 C12 . . 109.7(3) ?
C5 C13 C12 . . 114.3(3) ?
C15 C13 C14 . . 107.5(3) ?
C5 C13 C14 . . 104.5(3) ?
C12 C13 C14 . . 109.6(3) ?
C8 C14 C9 . . 112.9(3) ?
C8 C14 C13 . . 111.8(3) ?
C9 C14 C13 . . 109.5(3) ?
C8 C14 H9 . . 107.4 ?
C9 C14 H9 . . 107.4 ?
C13 C14 H9 . . 107.4 ?
C16 C15 C13 . . 111.9(3) ?
C16 C15 H15A . . 109.2 ?
C13 C15 H15A . . 109.2 ?
C16 C15 H15B . . 109.2 ?
C13 C15 H15B . . 109.2 ?
H15A C15 H15B . . 107.9 ?
N1 C16 C15 . . 110.9(3) ?
N1 C16 H16A . . 109.4 ?
C15 C16 H16A . . 109.4 ?
N1 C16 H16B . . 109.4 ?
C15 C16 H16B . . 109.4 ?
H16A C16 H16B . . 108.0 ?
N1 C17 H17A . . 109.5 ?
N1 C17 H17B . . 109.5 ?
H17A C17 H17B . . 109.5 ?
N1 C17 H17C . . 109.5 ?
H17A C17 H17C . . 109.5 ?
H17B C17 H17C . . 109.5 ?
O2 C18 C19 . . 108.3(3) ?
O2 C18 H18A . . 110.0 ?
C19 C18 H18A . . 110.0 ?
O2 C18 H18B . . 110.0 ?
C19 C18 H18B . . 110.0 ?
H18A C18 H18B . . 108.4 ?
C24 C19 C20 . . 118.5(4) ?
C24 C19 C18 . . 122.6(3) ?
C20 C19 C18 . . 119.0(3) ?
C21 C20 C19 . . 120.3(4) ?
C21 C20 H20 . . 119.8 ?
C19 C20 H20 . . 119.8 ?
C22 C21 C20 . . 119.5(4) ?
C22 C21 H21 . . 120.2 ?
C20 C21 H21 . . 120.2 ?
C21 C22 C23 . . 121.3(4) ?
C21 C22 I1 . . 120.2(3) ?
C23 C22 I1 . . 118.5(3) ?
C22 C23 C24 . . 118.9(3) ?
C22 C23 H23 . . 120.6 ?
C24 C23 H23 . . 120.6 ?
C23 C24 C19 . . 121.5(3) ?
C23 C24 H24 . . 119.3 ?
C19 C24 H24 . . 119.3 ?
O4 C25 H25A . . 109.5 ?
O4 C25 H25B . . 109.5 ?
H25A C25 H25B . . 109.5 ?
O4 C25 H25C . . 109.5 ?
H25A C25 H25C . . 109.5 ?
H25B C25 H25C . . 109.5 ?
O1 C26 H26A . . 109.5 ?
O1 C26 H26B . . 109.5 ?
H26A C26 H26B . . 109.5 ?
O1 C26 H26C . . 109.5 ?
H26A C26 H26C . . 109.5 ?
H26B C26 H26C . . 109.5 ?

loop_
_geom_bond_atom_site_label_1
_geom_bond_atom_site_label_2
_geom_bond_site_symmetry_2
_geom_bond_distance
_geom_bond_publ_flag
I1 C22 . 2.099(4) ?
N1 C9 . 1.461(5) ?
N1 C17 . 1.472(6) ?
N1 C16 . 1.474(6) ?
O1 C3 . 1.380(5) ?
O1 C26 . 1.421(5) ?
O2 C4 . 1.374(4) ?
O2 C18 . 1.432(4) ?
O3 C6 . 1.201(5) ?
O4 C7 . 1.353(4) ?
O4 C25 . 1.430(6) ?
O5 H5C . 0.84(3) ?
O5 H5D . 0.84(3) ?
C1 C11 . 1.380(5) ?
C1 C2 . 1.381(7) ?
C1 H1 . 0.9300 ?
C2 C3 . 1.370(6) ?
C2 H2 . 0.9300 ?
C3 C4 . 1.410(5) ?
C4 C12 . 1.392(5) ?
C5 C6 . 1.501(5) ?
C5 C13 . 1.534(5) ?
C5 H5A . 0.9700 ?
C5 H5B . 0.9700 ?
C6 C7 . 1.480(5) ?
C7 C8 . 1.343(5) ?
C8 C14 . 1.488(5) ?
C8 H8 . 0.9300 ?
C9 C14 . 1.520(5) ?
C9 C10 . 1.528(5) ?
C9 H10 . 0.9800 ?
C10 C11 . 1.507(6) ?
C10 H11A . 0.9700 ?
C10 H11B . 0.9700 ?
C11 C12 . 1.411(5) ?
C12 C13 . 1.541(5) ?
C13 C15 . 1.521(5) ?
C13 C14 . 1.546(4) ?
C14 H9 . 0.9800 ?
C15 C16 . 1.516(6) ?
C15 H15A . 0.9700 ?
C15 H15B . 0.9700 ?
C16 H16A . 0.9700 ?
C16 H16B . 0.9700 ?
C17 H17A . 0.9600 ?
C17 H17B . 0.9600 ?
C17 H17C . 0.9600 ?
C18 C19 . 1.502(5) ?
C18 H18A . 0.9700 ?
C18 H18B . 0.9700 ?
C19 C24 . 1.384(5) ?
C19 C20 . 1.393(5) ?
C20 C21 . 1.387(6) ?
C20 H20 . 0.9300 ?
C21 C22 . 1.371(5) ?
C21 H21 . 0.9300 ?
C22 C23 . 1.375(5) ?
C23 C24 . 1.379(6) ?
C23 H23 . 0.9300 ?
C24 H24 . 0.9300 ?
C25 H25A . 0.9600 ?
C25 H25B . 0.9600 ?
C25 H25C . 0.9600 ?
C26 H26A . 0.9600 ?
C26 H26B . 0.9600 ?
C26 H26C . 0.9600 ?

loop_
_geom_hbond_atom_site_label_D
_geom_hbond_atom_site_label_H
_geom_hbond_atom_site_label_A
_geom_hbond_site_symmetry_A
_geom_hbond_distance_DH
_geom_hbond_distance_HA
_geom_hbond_distance_DA
_geom_hbond_angle_DHA
_geom_hbond_publ_flag
O5 H5C O3 1_556 0.84(3) 2.13(3) 2.946(5) 164(6) yes
O5 H5D N1 2_756 0.84(3) 2.26(11) 2.924(6) 135(13) yes

loop_
_geom_torsion_atom_site_label_1
_geom_torsion_atom_site_label_2
_geom_torsion_atom_site_label_3
_geom_torsion_atom_site_label_4
_geom_torsion_site_symmetry_1
_geom_torsion_site_symmetry_2
_geom_torsion_site_symmetry_3
_geom_torsion_site_symmetry_4
_geom_torsion
_geom_torsion_publ_flag
C11 C1 C2 C3 . . . . -2.2(6) ?
C1 C2 C3 O1 . . . . -178.2(3) ?
C1 C2 C3 C4 . . . . 2.4(6) ?
C26 O1 C3 C2 . . . . -4.1(6) ?
C26 O1 C3 C4 . . . . 175.4(4) ?
C18 O2 C4 C12 . . . . -110.7(3) ?
C18 O2 C4 C3 . . . . 72.3(4) ?
C2 C3 C4 O2 . . . . 178.8(3) ?
O1 C3 C4 O2 . . . . -0.7(5) ?
C2 C3 C4 C12 . . . . 1.9(5) ?
O1 C3 C4 C12 . . . . -177.6(3) ?
C13 C5 C6 O3 . . . . 153.4(3) ?
C13 C5 C6 C7 . . . . -29.9(4) ?
C25 O4 C7 C8 . . . . 6.9(6) ?
C25 O4 C7 C6 . . . . -177.4(4) ?
O3 C6 C7 C8 . . . . 172.9(4) ?
C5 C6 C7 C8 . . . . -3.9(5) ?
O3 C6 C7 O4 . . . . -3.1(5) ?
C5 C6 C7 O4 . . . . -179.9(3) ?
O4 C7 C8 C14 . . . . 179.8(3) ?
C6 C7 C8 C14 . . . . 4.4(5) ?
C17 N1 C9 C14 . . . . -173.1(4) ?
C16 N1 C9 C14 . . . . 60.6(4) ?
C17 N1 C9 C10 . . . . 63.8(5) ?
C16 N1 C9 C10 . . . . -62.6(4) ?
N1 C9 C10 C11 . . . . 86.5(4) ?
C14 C9 C10 C11 . . . . -36.9(4) ?
C2 C1 C11 C12 . . . . -2.1(6) ?
C2 C1 C11 C10 . . . . 177.7(4) ?
C9 C10 C11 C1 . . . . -177.8(3) ?
C9 C10 C11 C12 . . . . 2.0(5) ?
O2 C4 C12 C11 . . . . 177.0(3) ?
C3 C4 C12 C11 . . . . -6.2(5) ?
O2 C4 C12 C13 . . . . -1.3(5) ?
C3 C4 C12 C13 . . . . 175.5(3) ?
C1 C11 C12 C4 . . . . 6.3(5) ?
C10 C11 C12 C4 . . . . -173.6(3) ?
C1 C11 C12 C13 . . . . -175.4(3) ?
C10 C11 C12 C13 . . . . 4.8(5) ?
C6 C5 C13 C15 . . . . 174.0(3) ?
C6 C5 C13 C12 . . . . -61.4(4) ?
C6 C5 C13 C14 . . . . 58.5(4) ?
C4 C12 C13 C15 . . . . 84.0(4) ?
C11 C12 C13 C15 . . . . -94.3(4) ?
C4 C12 C13 C5 . . . . -41.1(4) ?
C11 C12 C13 C5 . . . . 140.6(3) ?
C4 C12 C13 C14 . . . . -158.1(3) ?
C11 C12 C13 C14 . . . . 23.6(4) ?
C7 C8 C14 C9 . . . . 152.3(3) ?
C7 C8 C14 C13 . . . . 28.2(5) ?
N1 C9 C14 C8 . . . . 172.5(3) ?
C10 C9 C14 C8 . . . . -59.0(4) ?
N1 C9 C14 C13 . . . . -62.2(4) ?
C10 C9 C14 C13 . . . . 66.4(4) ?
C15 C13 C14 C8 . . . . -174.5(3) ?
C5 C13 C14 C8 . . . . -56.7(4) ?
C12 C13 C14 C8 . . . . 66.3(4) ?
C15 C13 C14 C9 . . . . 59.6(4) ?
C5 C13 C14 C9 . . . . 177.3(3) ?
C12 C13 C14 C9 . . . . -59.7(4) ?
C5 C13 C15 C16 . . . . -169.2(3) ?
C12 C13 C15 C16 . . . . 63.7(4) ?
C14 C13 C15 C16 . . . . -55.5(4) ?
C9 N1 C16 C15 . . . . -56.4(4) ?
C17 N1 C16 C15 . . . . 176.4(4) ?
C13 C15 C16 N1 . . . . 54.0(4) ?
C4 O2 C18 C19 . . . . -170.1(3) ?
O2 C18 C19 C24 . . . . -6.3(5) ?
O2 C18 C19 C20 . . . . 172.8(3) ?
C24 C19 C20 C21 . . . . 3.6(6) ?
C18 C19 C20 C21 . . . . -175.6(4) ?
C19 C20 C21 C22 . . . . -1.0(6) ?
C20 C21 C22 C23 . . . . -1.6(6) ?
C20 C21 C22 I1 . . . . 175.7(3) ?
C21 C22 C23 C24 . . . . 1.5(6) ?
I1 C22 C23 C24 . . . . -175.9(3) ?
C22 C23 C24 C19 . . . . 1.2(6) ?
C20 C19 C24 C23 . . . . -3.7(6) ?
C18 C19 C24 C23 . . . . 175.4(4) ?

loop_
_cod_related_entry_id
_cod_related_entry_database
_cod_related_entry_code
1 ChemSpider 26231075
